data_4300614
_journal_name_full 'Inorganic Chemistry'
_journal_paper_doi 10.1021/ic051659e
_journal_year 2006
_chemical_formula_sum 'C14 H16 Ag F3 N4 O2'
_chemical_formula_weight 437.18
_space_group_IT_number 12
_symmetry_cell_setting monoclinic
_symmetry_space_group_name_Hall '-C 2y'
_symmetry_space_group_name_H-M 'C 1 2/m 1'
_cell_angle_alpha 90.00
_cell_angle_beta 92.986(4)
_cell_angle_gamma 90.00
_cell_formula_units_Z 4
_cell_length_a 12.4623(14)
_cell_length_b 18.273(2)
_cell_length_c 7.4106(8)
_cell_measurement_temperature 273(2)
_cell_volume 1685.2(3)
_diffrn_ambient_temperature 273(2)
_exptl_crystal_density_diffrn 1.723
_cod_depositor_comments
;
The following automatic conversions were performed:
'_symmetry_cell_setting' value 'Monoclinic' changed to 'monoclinic'
according to '/home/saulius/struct/CIF-dictionaries/cif_core.dic'
dictionary named 'cif_core.dic' version 2.4.1 from 2010-06-29.

Automatic conversion script
Id: cif_fix_enum 1527 2010-12-29 10:47:43Z saulius 
;
_cod_original_sg_symbol_H-M 'C 2/m'
_cod_database_code 4300614

loop_
_symmetry_equiv_pos_as_xyz
'x, y, z'
'-x, y, -z'
'x+1/2, y+1/2, z'
'-x+1/2, y+1/2, -z'
'-x, -y, -z'
'x, -y, z'
'-x+1/2, -y+1/2, -z'
'x+1/2, -y+1/2, z'

loop_
_atom_site_label
_atom_site_type_symbol
_atom_site_fract_x
_atom_site_fract_y
_atom_site_fract_z
_atom_site_U_iso_or_equiv
_atom_site_adp_type
_atom_site_occupancy
_atom_site_symmetry_multiplicity
_atom_site_calc_flag
_atom_site_refinement_flags
_atom_site_disorder_assembly
_atom_site_disorder_group
Ag1 Ag 0.0000 0.32346(2) 0.5000 0.05206(16) Uani 1 2 d S . .
C8 C 0.3315(3) 0.5000 0.2768(5) 0.0308(9) Uani 0.62(3) 2 d SP . 1
F1 F 0.3850(4) 0.4431(3) 0.3271(9) 0.095(7) Uani 0.62(3) 1 d P . 1
F2 F 0.3332(4) 0.5000 0.0960(7) 0.075(5) Uani 0.62(3) 2 d SP . 1
C8A C 0.3315(3) 0.5000 0.2768(5) 0.0308(9) Uani 0.38(3) 2 d SP . 2
F1A F 0.4075(7) 0.5000 0.4092(14) 0.094(10) Uani 0.38(3) 2 d SP . 2
F2A F 0.3543(6) 0.4436(5) 0.1859(15) 0.093(12) Uani 0.38(3) 1 d P . 2
O1 O 0.2132(2) 0.5000 0.5113(4) 0.0604(10) Uani 1 2 d S . .
O2 O 0.1428(2) 0.5000 0.2281(4) 0.0365(7) Uani 1 2 d S . .
C1 C 0.2083(3) 0.28263(19) 0.2929(5) 0.0497(9) Uani 1 1 d . . .
H1 H 0.2177 0.3326 0.3118 0.060 Uiso 1 1 calc R . .
C2 C 0.2906(3) 0.2440(2) 0.2227(4) 0.0525(9) Uani 1 1 d . . .
H2 H 0.3537 0.2676 0.1949 0.063 Uiso 1 1 calc R . .
C3 C 0.2794(3) 0.1694(2) 0.1933(4) 0.0499(9) Uani 1 1 d . . .
C4 C 0.1830(2) 0.13793(18) 0.2366(4) 0.0438(8) Uani 1 1 d . . .
H4 H 0.1716 0.0881 0.2188 0.053 Uiso 1 1 calc R . .
C5 C 0.1043(2) 0.18062(17) 0.3059(4) 0.0403(7) Uani 1 1 d . . .
H5 H 0.0401 0.1583 0.3335 0.048 Uiso 1 1 calc R . .
C6 C 0.3693(3) 0.1247(3) 0.1254(6) 0.0780(14) Uani 1 1 d . . .
H6A H 0.3406 0.0850 0.0509 0.094 Uiso 1 1 calc R . .
H6B H 0.4140 0.1550 0.0522 0.094 Uiso 1 1 calc R . .
C7 C 0.2164(3) 0.5000 0.3454(5) 0.0266(8) Uani 1 2 d S . .
N1 N 0.11499(18) 0.25245(14) 0.3357(4) 0.0420(6) Uani 1 1 d . . .
N2 N 0.4341(2) 0.09507(16) 0.2810(5) 0.0674(10) Uani 1 1 d . . .
H2A H 0.4904 0.0711 0.2379 0.081 Uiso 1 1 calc R . .
H2B H 0.3938 0.0617 0.3357 0.081 Uiso 1 1 calc R . .

loop_
_atom_site_aniso_label
_atom_site_aniso_U_11
_atom_site_aniso_U_22
_atom_site_aniso_U_33
_atom_site_aniso_U_23
_atom_site_aniso_U_13
_atom_site_aniso_U_12
Ag1 0.02490(18) 0.0438(2) 0.0866(3) 0.000 -0.00518(16) 0.000
C8 0.0257(19) 0.035(2) 0.032(2) 0.000 0.0013(17) 0.000
F1 0.047(4) 0.087(8) 0.154(13) 0.073(9) 0.051(6) 0.044(4)
F2 0.037(3) 0.155(15) 0.035(3) 0.000 0.013(2) 0.000
C8A 0.0257(19) 0.035(2) 0.032(2) 0.000 0.0013(17) 0.000
F1A 0.034(5) 0.19(3) 0.058(6) 0.000 -0.007(4) 0.000
F2A 0.053(5) 0.085(14) 0.15(2) -0.080(16) 0.056(9) -0.020(7)
O1 0.0360(17) 0.117(3) 0.0289(19) 0.000 0.0074(14) 0.000
O2 0.0250(14) 0.0501(17) 0.0346(17) 0.000 0.0021(12) 0.000
C1 0.0419(18) 0.051(2) 0.055(2) -0.0118(17) -0.0020(16) -0.0153(15)
C2 0.0417(18) 0.073(2) 0.044(2) -0.0208(18) 0.0098(15) -0.0250(17)
C3 0.0432(17) 0.073(2) 0.0341(18) -0.0238(17) 0.0094(14) -0.0118(17)
C4 0.0416(17) 0.0484(19) 0.042(2) -0.0137(15) 0.0041(15) -0.0081(14)
C5 0.0296(14) 0.0493(18) 0.0415(18) -0.0049(15) -0.0016(13) -0.0080(14)
C6 0.056(2) 0.098(3) 0.083(3) -0.057(3) 0.039(2) -0.024(2)
C7 0.0267(19) 0.0231(18) 0.030(2) 0.000 0.0047(17) 0.000
N1 0.0296(12) 0.0431(15) 0.0524(17) -0.0074(13) -0.0061(11) -0.0058(11)
N2 0.0399(16) 0.0463(17) 0.120(3) -0.0356(19) 0.0444(19) -0.0105(13)

loop_
_geom_bond_atom_site_label_1
_geom_bond_atom_site_label_2
_geom_bond_distance
_geom_bond_site_symmetry_2
_geom_bond_publ_flag
Ag1 N2 2.321(3) 7_556 ?
Ag1 N2 2.321(3) 8_455 ?
Ag1 N1 2.324(3) 2_556 ?
Ag1 N1 2.324(3) . ?
C8 F1 1.280(5) . ?
C8 F1 1.280(5) 6_565 ?
C8 F2 1.341(6) . ?
C8 C7 1.547(5) . ?
O1 C7 1.232(5) . ?
O2 C7 1.230(5) . ?
C1 N1 1.340(4) . ?
C1 C2 1.370(5) . ?
C1 H1 0.9300 . ?
C2 C3 1.385(5) . ?
C2 H2 0.9300 . ?
C3 C4 1.385(4) . ?
C3 C6 1.495(5) . ?
C4 C5 1.373(4) . ?
C4 H4 0.9300 . ?
C5 N1 1.337(4) . ?
C5 H5 0.9300 . ?
C6 N2 1.476(6) . ?
C6 H6A 0.9700 . ?
C6 H6B 0.9700 . ?
N2 Ag1 2.321(3) 7_556 ?
N2 H2A 0.9000 . ?
N2 H2B 0.9000 . ?
